data_2240050
loop_
_publ_author_name
'Brietzke, Thomas'
'Rottke, Falko Otto'
'Kelling, Alexandra'
'Schilde, Uwe'
'Holdt, Hans-J\"urgen'

_publ_section_title
;
 Crystal structure of
 (2,11-diaza[3.3](2,6)pyridinophane-<i>{\k</i>}^4^<i>N</i>,<i>N</i>',<i>N</i>'',<i>N</i>''')(1,6,7,12-tetraazaperylene-<i>{\k</i>}^2^<i>N</i>^1^,<i>N</i>^12^)ruthenium(II)
 bis(hexafluoridophosphate) acetonitrile 1.422-solvate
;
_journal_coeditor_code ZL2602
_journal_issue 10
_journal_name_full 'Acta Crystallographica Section E'
_journal_page_first 265
_journal_page_last 268
_journal_paper_doi 10.1107/S1600536814021060
_journal_volume 70
_journal_year 2014
_chemical_formula_iupac '[Ru (C14 H16 N4) (C16 H8 N4)] (P F6)2 , 1.422C2 H3 N'
_chemical_formula_moiety 'C30 H24 N8 Ru, 2(P F6), 1.422(C2 H3 N)'
_chemical_formula_sum 'C32.84 H28.27 F12 N9.42 P2 Ru'
_chemical_formula_weight 946.11
_chemical_name_systematic
;
(2,11-Diaza[3.3](2,6)pyridinophane-\
\k^4^<i>N</i>,<i>N</i>',<i>N</i>'',<i>N</i>''')(1,6,7,12-tetraazaperylene-\
\k^2^<i>N</i>^1^,<i>N</i>^12^)ruthenium(II) bis(hexafluoridophosphate) 
acetonitrile 1.422-solvate
;
_space_group_crystal_system monoclinic
_space_group_IT_number 14
_space_group_name_Hall '-P 2yn'
_space_group_name_H-M_alt 'P 1 21/n 1'
_symmetry_space_group_name_Hall '-P 2yn'
_symmetry_space_group_name_H-M 'P 1 21/n 1'
_atom_sites_solution_hydrogens mixed
_atom_sites_solution_primary direct
_atom_sites_solution_secondary difmap
_audit_creation_method SHELXL-2014
_cell_angle_alpha 90
_cell_angle_beta 97.938(2)
_cell_angle_gamma 90
_cell_formula_units_Z 4
_cell_length_a 11.7027(3)
_cell_length_b 21.7157(7)
_cell_length_c 13.9377(4)
_cell_measurement_reflns_used 63561
_cell_measurement_temperature 150(2)
_cell_measurement_theta_max 29.59
_cell_measurement_theta_min 1.47
_cell_volume 3508.08(18)
_computing_cell_refinement
;
X-AREA (Stoe & Cie, 2011)
;
_computing_data_collection
;
X-AREA (Stoe & Cie, 2011)
;
_computing_data_reduction
;
X-RED (Stoe & Cie, 2011)
;
_computing_molecular_graphics
;
MERCURY (Macrae <i>et al.</i>,  2006),
ORTEP-3 for Windows (Farrugia, 2012)
;
_computing_publication_material
;
SHELXL2014 (Sheldrick, 2008),
<i>SHELXLE</i> (H\"ubschle <i>et al.</i>,  2011),
publCIF (Westrip, 2010)
;
_computing_structure_refinement
;
SHELXL2014 (Sheldrick, 2008)
;
_computing_structure_solution
;
SHELXS97 (Sheldrick, 2008)
;
_diffrn_ambient_temperature 150(2)
_diffrn_detector_area_resol_mean 6.67
_diffrn_measured_fraction_theta_full 1.000
_diffrn_measured_fraction_theta_max 0.986
_diffrn_measurement_device '2-circle goniometer'
_diffrn_measurement_device_type 'STOE IPDS 2'
_diffrn_measurement_method 'rotation method'
_diffrn_radiation_monochromator 'plane graphite'
_diffrn_radiation_type MoK\a
_diffrn_radiation_wavelength 0.71073
_diffrn_reflns_av_R_equivalents 0.0868
_diffrn_reflns_limit_h_max 14
_diffrn_reflns_limit_h_min -16
_diffrn_reflns_limit_k_max 29
_diffrn_reflns_limit_k_min -29
_diffrn_reflns_limit_l_max 19
_diffrn_reflns_limit_l_min -19
_diffrn_reflns_number 60767
_diffrn_reflns_theta_full 25.242
_diffrn_reflns_theta_max 29.314
_diffrn_reflns_theta_min 1.748
_exptl_absorpt_coefficient_mu 0.645
_exptl_absorpt_correction_T_max 0.8428
_exptl_absorpt_correction_T_min 0.6129
_exptl_absorpt_correction_type integration
_exptl_absorpt_process_details
;
(X-RED; Stoe & Cie, 2011)
;
_exptl_crystal_colour 'dark green'
_exptl_crystal_density_diffrn 1.791
_exptl_crystal_description prism
_exptl_crystal_F_000 1893.4
_exptl_crystal_size_max 1.300
_exptl_crystal_size_mid 0.650
_exptl_crystal_size_min 0.310
_refine_diff_density_max 1.837
_refine_diff_density_min -1.216
_refine_ls_extinction_coef 0.0041(4)
_refine_ls_extinction_expression Fc^*^=kFc[1+0.001xFc^2^\l^3^/sin(2\q)]^-1/4^
_refine_ls_extinction_method SHELXL
_refine_ls_goodness_of_fit_ref 1.086
_refine_ls_hydrogen_treatment constr
_refine_ls_matrix_type full
_refine_ls_number_parameters 651
_refine_ls_number_reflns 9454
_refine_ls_number_restraints 183
_refine_ls_restrained_S_all 1.094
_refine_ls_R_factor_all 0.0567
_refine_ls_R_factor_gt 0.0476
_refine_ls_shift/su_max 0.002
_refine_ls_shift/su_mean 0.000
_refine_ls_structure_factor_coef Fsqd
_refine_ls_weighting_details 'w=1/[\s^2^(Fo^2^)+(0.0787P)^2^+2.1270P] where P=(Fo^2^+2Fc^2^)/3'
_refine_ls_weighting_scheme calc
_refine_ls_wR_factor_gt 0.1400
_refine_ls_wR_factor_ref 0.1461
_reflns_number_gt 7744
_reflns_number_total 9454
_reflns_threshold_expression 'I > 2\s(I)'
_cod_data_source_file zl2602sup1.cf
_cod_data_source_block I
_cod_database_code 2240050
_cod_database_fobs_code 2240050
_shelx_space_group_comment
;
The symmetry employed for this shelxl refinement is uniquely defined
by the following loop, which should always be used as a source of
symmetry information in preference to the above space-group names.
They are only intended as comments.
;
_shelxl_version_number 201.4

loop_
_space_group_symop_operation_xyz
'x, y, z'
'-x+1/2, y+1/2, -z+1/2'
'-x, -y, -z'
'x-1/2, -y-1/2, z-1/2'

loop_
_atom_site_type_symbol
_atom_site_label
_atom_site_fract_x
_atom_site_fract_y
_atom_site_fract_z
_atom_site_U_iso_or_equiv
_atom_site_adp_type
_atom_site_calc_flag
_atom_site_occupancy
_atom_site_disorder_assembly
_atom_site_disorder_group
Ru Ru1 0.40042(2) 0.19157(2) 0.58944(2) 0.03723(9) Uani d 1 . .
N N1 0.49654(19) 0.11825(11) 0.64626(15) 0.0367(5) Uani d 1 . .
N N2 0.46354(19) 0.15956(11) 0.46830(16) 0.0368(4) Uani d 1 . .
N N3 0.5182(2) 0.26652(13) 0.6188(2) 0.0537(7) Uani d 1 . .
H H3N 0.5905 0.2585 0.6061 0.064 Uiso d 1 . .
N N4 0.3005(2) 0.26143(11) 0.53082(16) 0.0398(5) Uani d 1 . .
N N5 0.2354(2) 0.14885(11) 0.58215(17) 0.0411(5) Uani d 1 . .
H H5N 0.2357 0.1112 0.5582 0.049 Uiso d 1 . .
N N6 0.3522(2) 0.22164(12) 0.71383(17) 0.0458(6) Uani d 1 . .
N N7 0.7375(2) -0.04526(12) 0.55594(17) 0.0410(5) Uani d 1 . .
N N8 0.7102(2) 0.00109(12) 0.36755(17) 0.0431(5) Uani d 1 . .
C C1 0.5101(2) 0.09624(14) 0.73954(19) 0.0419(6) Uani d 1 . .
H H1 0.4729 0.1176 0.7861 0.050 Uiso calc 1 . .
C C2 0.5738(2) 0.04565(14) 0.76894(18) 0.0403(6) Uani d 1 . .
H H2 0.5793 0.0321 0.8342 0.048 Uiso calc 1 . .
C C3 0.7009(3) -0.03870(14) 0.72236(19) 0.0416(6) Uani d 1 . .
H H3 0.7137 -0.0553 0.7860 0.050 Uiso calc 1 . .
C C4 0.7498(3) -0.06536(15) 0.6482(2) 0.0464(7) Uani d 1 . .
H H4 0.7961 -0.1009 0.6634 0.056 Uiso calc 1 . .
C C5 0.6950(3) 0.02554(16) 0.2771(2) 0.0489(7) Uani d 1 . .
H H5 0.7336 0.0061 0.2296 0.059 Uiso calc 1 . .
C C6 0.6285(3) 0.07603(15) 0.2488(2) 0.0465(7) Uani d 1 . .
H H6 0.6210 0.0904 0.1839 0.056 Uiso calc 1 . .
C C7 0.4978(3) 0.15793(14) 0.3018(2) 0.0435(6) Uani d 1 . .
H H7 0.4836 0.1756 0.2390 0.052 Uiso calc 1 . .
C C8 0.4473(3) 0.18253(14) 0.3751(2) 0.0433(6) Uani d 1 . .
H H8 0.3983 0.2173 0.3615 0.052 Uiso calc 1 . .
C C9 0.5501(2) 0.08765(12) 0.58204(17) 0.0330(5) Uani d 1 . .
C C10 0.6189(2) 0.03545(12) 0.60524(17) 0.0327(5) Uani d 1 . .
C C11 0.6734(2) 0.00476(12) 0.53437(18) 0.0339(5) Uani d 1 . .
C C12 0.6582(2) 0.02915(12) 0.43437(18) 0.0349(5) Uani d 1 . .
C C13 0.5882(2) 0.08220(13) 0.41366(17) 0.0341(5) Uani d 1 . .
C C14 0.5334(2) 0.11075(12) 0.48493(18) 0.0335(5) Uani d 1 . .
C C15 0.6323(2) 0.01304(13) 0.70162(18) 0.0357(5) Uani d 1 . .
C C16 0.5714(2) 0.10613(14) 0.31837(19) 0.0392(6) Uani d 1 . .
C C17 0.4761(3) 0.31805(17) 0.5503(3) 0.0596(9) Uani d 1 . .
H H17A 0.5040 0.3580 0.5787 0.072 Uiso calc 1 . .
H H17B 0.5074 0.3126 0.4884 0.072 Uiso calc 1 . .
C C18 0.3465(3) 0.31816(15) 0.5318(3) 0.0486(7) Uani d 1 . .
C C19 0.2756(3) 0.36940(16) 0.5145(2) 0.0534(7) Uani d 1 . .
H H19 0.3077 0.4096 0.5146 0.064 Uiso calc 1 . .
C C20 0.1575(3) 0.36070(16) 0.4970(2) 0.0499(7) Uani d 1 . .
H H20 0.1076 0.3952 0.4850 0.060 Uiso calc 1 . .
C C21 0.1115(3) 0.30167(15) 0.4970(2) 0.0467(7) Uani d 1 . .
H H21 0.0304 0.2953 0.4854 0.056 Uiso calc 1 . .
C C22 0.1864(2) 0.25246(14) 0.51419(18) 0.0406(6) Uani d 1 . .
C C23 0.1520(3) 0.18614(14) 0.5144(2) 0.0447(6) Uani d 1 . .
H H23A 0.1483 0.1693 0.4480 0.054 Uiso calc 1 . .
H H23B 0.0741 0.1828 0.5340 0.054 Uiso calc 1 . .
C C24 0.2034(3) 0.14619(16) 0.6821(2) 0.0505(7) Uani d 1 . .
H H24A 0.2333 0.1076 0.7143 0.061 Uiso calc 1 . .
H H24B 0.1183 0.1462 0.6788 0.061 Uiso calc 1 . .
C C25 0.2531(3) 0.20074(15) 0.7401(2) 0.0486(7) Uani d 1 . .
C C26 0.2081(4) 0.22746(19) 0.8173(2) 0.0605(10) Uani d 1 . .
H H26 0.1382 0.2129 0.8367 0.073 Uiso calc 1 . .
C C27 0.2687(4) 0.2763(2) 0.8653(2) 0.0725(13) Uani d 1 . .
H H27 0.2399 0.2952 0.9186 0.087 Uiso calc 1 . .
C C28 0.3680(4) 0.2973(2) 0.8372(3) 0.0711(13) Uani d 1 . .
H H28 0.4082 0.3308 0.8703 0.085 Uiso calc 1 . .
C C29 0.4110(3) 0.26922(17) 0.7592(2) 0.0578(9) Uani d 1 . .
C C30 0.5223(3) 0.2836(2) 0.7230(3) 0.0664(11) Uani d 1 . .
H H30A 0.5388 0.3281 0.7309 0.080 Uiso calc 1 . .
H H30B 0.5856 0.2607 0.7620 0.080 Uiso calc 1 . .
P P2A_a 0.8068(3) 0.42105(13) 0.4826(2) 0.0447(4) Uani d 0.801(6) A 1
F F7A_a 0.7169(3) 0.4256(2) 0.3859(2) 0.0686(11) Uani d 0.801(6) A 1
F F8A_a 0.8952(6) 0.4132(4) 0.5788(4) 0.073(2) Uani d 0.801(6) A 1
F F9A_a 0.8867(5) 0.4699(2) 0.4427(3) 0.119(2) Uani d 0.801(6) A 1
F F10A_a 0.7290(3) 0.3697(2) 0.5217(3) 0.1071(18) Uani d 0.801(6) A 1
F F11A_a 0.8748(3) 0.3704(2) 0.4319(2) 0.0715(11) Uani d 0.801(6) A 1
F F12A_a 0.7436(5) 0.4740(2) 0.5315(3) 0.122(2) Uani d 0.801(6) A 1
P P2B_b 0.7944(11) 0.4130(6) 0.4882(10) 0.0447(4) Uani d 0.199(6) A 2
F F7B_b 0.6911(14) 0.4026(9) 0.4033(11) 0.076(4) Uani d 0.199(6) A 2
F F8B_b 0.8948(19) 0.4222(13) 0.5756(15) 0.053(4) Uani d 0.199(6) A 2
F F9B_b 0.7949(14) 0.4848(5) 0.4693(10) 0.075(4) Uani d 0.199(6) A 2
F F10B_b 0.8082(15) 0.3414(5) 0.4931(10) 0.090(4) Uani d 0.199(6) A 2
F F11B_b 0.8886(12) 0.4117(9) 0.4167(9) 0.081(4) Uani d 0.199(6) A 2
F F12B_b 0.6988(9) 0.4239(8) 0.5536(8) 0.068(3) Uani d 0.199(6) A 2
P P1A_a 0.33081(8) 0.31111(5) 0.17529(8) 0.0538(3) Uani d 0.9215(17) B 1
F F1A_a 0.4320(3) 0.31248(12) 0.2642(3) 0.0900(11) Uani d 0.9215(17) B 1
F F2A_a 0.2279(2) 0.30908(12) 0.08663(17) 0.0644(6) Uani d 0.9215(17) B 1
F F3A_a 0.3730(4) 0.37384(18) 0.1391(4) 0.1430(19) Uani d 0.9215(17) B 1
F F4A_a 0.2860(2) 0.24711(14) 0.2119(2) 0.0810(8) Uani d 0.9215(17) B 1
F F5A_a 0.2477(3) 0.3457(2) 0.2363(2) 0.1186(15) Uani d 0.9215(17) B 1
F F6A_a 0.4133(3) 0.2749(2) 0.1160(3) 0.1041(11) Uani d 0.9215(17) B 1
P P1B_b 0.3791(8) 0.3534(5) 0.2328(8) 0.0538(3) Uani d 0.0785(17) B 2
F F1B_b 0.2932(17) 0.3068(10) 0.2780(18) 0.061(5) Uani d 0.0785(17) B 2
F F2B_b 0.4610(19) 0.3981(11) 0.185(2) 0.082(6) Uani d 0.0785(17) B 2
F F3B_b 0.2821(18) 0.3626(12) 0.1461(17) 0.073(5) Uani d 0.0785(17) B 2
F F4B_b 0.4705(19) 0.3486(12) 0.3286(16) 0.076(5) Uani d 0.0785(17) B 2
F F5B_b 0.433(2) 0.2970(9) 0.187(2) 0.065(5) Uani d 0.0785(17) B 2
F F6B_b 0.324(2) 0.4083(11) 0.288(2) 0.085(6) Uani d 0.0785(17) B 2
N N9_a 0.5253(5) 0.5581(3) 0.2892(6) 0.135(3) Uani d 0.9215(17) B 1
C C31_a 0.4952(4) 0.5135(3) 0.3184(5) 0.0832(15) Uani d 0.9215(17) B 1
C C32_a 0.4527(5) 0.4596(3) 0.3578(6) 0.105(2) Uani d 0.9215(17) B 1
H H32A_a 0.3799 0.4689 0.3821 0.158 Uiso calc 0.9215(17) B 1
H H32B_a 0.5092 0.4446 0.4111 0.158 Uiso calc 0.9215(17) B 1
H H32C_a 0.4394 0.4279 0.3074 0.158 Uiso calc 0.9215(17) B 1
N N10 0.4690(12) 0.4178(5) -0.0541(15) 0.189(6) Uani d 0.5 C -1
C C33 0.482(2) 0.4656(7) -0.023(2) 0.151(6) Uani d 0.5 C -1
C C34 0.5079(14) 0.5265(5) 0.0086(15) 0.088(4) Uani d 0.5 C -1
H H34A 0.4426 0.5534 -0.0144 0.132 Uiso calc 0.5 C -1
H H34B 0.5769 0.5410 -0.0172 0.132 Uiso calc 0.5 C -1
H H34C 0.5219 0.5273 0.0796 0.132 Uiso calc 0.5 C -1

loop_
_atom_site_aniso_label
_atom_site_aniso_U_11
_atom_site_aniso_U_22
_atom_site_aniso_U_33
_atom_site_aniso_U_12
_atom_site_aniso_U_13
_atom_site_aniso_U_23
Ru1 0.03631(13) 0.04128(15) 0.03304(13) 0.00739(8) 0.00104(8) -0.00181(8)
N1 0.0365(11) 0.0423(12) 0.0302(10) 0.0077(9) 0.0011(8) -0.0006(8)
N2 0.0355(10) 0.0411(12) 0.0333(10) 0.0032(9) 0.0029(8) 0.0002(9)
N3 0.0371(12) 0.0515(15) 0.0704(18) 0.0019(11) -0.0005(12) -0.0090(13)
N4 0.0406(12) 0.0421(12) 0.0352(10) 0.0084(10) -0.0001(9) 0.0012(9)
N5 0.0420(12) 0.0401(12) 0.0417(12) 0.0047(10) 0.0078(9) -0.0039(9)
N6 0.0511(14) 0.0498(14) 0.0344(11) 0.0186(11) -0.0018(10) -0.0052(10)
N7 0.0402(12) 0.0447(13) 0.0363(11) 0.0072(10) -0.0011(9) -0.0051(9)
N8 0.0434(12) 0.0516(14) 0.0348(11) 0.0036(10) 0.0076(9) -0.0061(10)
C1 0.0432(14) 0.0517(16) 0.0308(12) 0.0084(12) 0.0055(10) -0.0032(11)
C2 0.0434(14) 0.0486(15) 0.0282(11) 0.0044(12) 0.0024(10) 0.0005(10)
C3 0.0447(14) 0.0463(15) 0.0318(12) 0.0063(12) -0.0018(10) -0.0003(10)
C4 0.0505(16) 0.0466(16) 0.0394(14) 0.0125(13) -0.0029(12) -0.0025(12)
C5 0.0502(16) 0.0620(19) 0.0362(13) 0.0018(14) 0.0122(12) -0.0040(13)
C6 0.0510(16) 0.0565(18) 0.0329(12) -0.0012(14) 0.0093(11) 0.0022(12)
C7 0.0464(15) 0.0485(16) 0.0349(12) -0.0006(12) 0.0029(11) 0.0080(11)
C8 0.0422(14) 0.0469(15) 0.0394(14) 0.0027(12) 0.0010(11) 0.0070(11)
C9 0.0286(10) 0.0381(13) 0.0316(11) 0.0003(9) 0.0015(9) -0.0022(9)
C10 0.0302(11) 0.0356(12) 0.0311(11) -0.0008(9) 0.0000(9) -0.0022(9)
C11 0.0300(11) 0.0376(12) 0.0331(11) -0.0031(9) 0.0006(9) -0.0044(9)
C12 0.0321(11) 0.0410(13) 0.0312(11) -0.0022(10) 0.0033(9) -0.0039(10)
C13 0.0305(11) 0.0400(13) 0.0314(11) -0.0034(9) 0.0026(9) -0.0015(9)
C14 0.0296(11) 0.0380(12) 0.0321(11) -0.0008(9) 0.0015(9) -0.0012(9)
C15 0.0353(12) 0.0402(13) 0.0303(11) 0.0002(10) 0.0006(9) -0.0018(10)
C16 0.0389(13) 0.0461(15) 0.0327(12) -0.0044(11) 0.0053(10) 0.0006(10)
C17 0.0472(17) 0.0492(18) 0.081(3) -0.0014(14) 0.0055(17) 0.0021(17)
C18 0.0466(16) 0.0450(15) 0.0534(17) 0.0032(13) 0.0043(13) 0.0038(13)
C19 0.0590(19) 0.0432(16) 0.0572(18) 0.0068(14) 0.0060(15) 0.0073(14)
C20 0.0555(18) 0.0518(17) 0.0414(14) 0.0147(14) 0.0025(13) 0.0042(13)
C21 0.0440(15) 0.0586(18) 0.0354(13) 0.0153(13) -0.0018(11) -0.0015(12)
C22 0.0407(13) 0.0492(15) 0.0303(11) 0.0089(12) -0.0002(10) -0.0032(10)
C23 0.0376(14) 0.0517(17) 0.0433(15) 0.0064(12) 0.0005(11) -0.0073(12)
C24 0.0557(18) 0.0502(17) 0.0493(16) 0.0112(14) 0.0208(14) 0.0039(13)
C25 0.0599(18) 0.0540(17) 0.0324(13) 0.0250(14) 0.0081(12) 0.0026(11)
C26 0.074(2) 0.072(2) 0.0370(14) 0.0348(19) 0.0137(14) 0.0020(14)
C27 0.088(3) 0.088(3) 0.0377(15) 0.049(2) -0.0052(17) -0.0161(17)
C28 0.072(3) 0.079(3) 0.0531(19) 0.037(2) -0.0241(18) -0.0289(18)
C29 0.0607(19) 0.0594(19) 0.0465(16) 0.0259(16) -0.0171(14) -0.0149(14)
C30 0.0500(18) 0.068(2) 0.074(2) 0.0122(17) -0.0178(17) -0.0264(19)
P2A_a 0.0495(8) 0.0536(9) 0.0305(5) 0.0068(6) 0.0035(5) -0.0021(6)
F7A_a 0.0612(19) 0.095(3) 0.0446(14) 0.0162(18) -0.0104(13) 0.0000(16)
F8A_a 0.074(3) 0.103(5) 0.038(2) 0.017(3) -0.0093(19) -0.001(2)
F9A_a 0.144(4) 0.119(4) 0.087(3) -0.066(3) -0.012(3) 0.035(2)
F10A_a 0.065(2) 0.146(4) 0.111(3) -0.030(2) 0.017(2) 0.056(3)
F11A_a 0.0552(16) 0.095(3) 0.0623(18) 0.0215(17) -0.0006(13) -0.0264(18)
F12A_a 0.166(5) 0.118(4) 0.070(2) 0.093(4) -0.020(3) -0.035(2)
P2B_b 0.0495(8) 0.0536(9) 0.0305(5) 0.0068(6) 0.0035(5) -0.0021(6)
F7B_b 0.075(7) 0.082(9) 0.067(7) 0.024(5) -0.008(5) -0.032(6)
F8B_b 0.056(7) 0.062(8) 0.042(7) -0.006(5) 0.008(5) -0.015(5)
F9B_b 0.101(8) 0.057(5) 0.070(7) 0.003(4) 0.015(6) -0.008(4)
F10B_b 0.115(10) 0.067(5) 0.080(7) 0.016(5) -0.020(6) -0.016(4)
F11B_b 0.085(7) 0.110(10) 0.050(5) 0.029(6) 0.021(5) -0.011(6)
F12B_b 0.052(5) 0.097(9) 0.056(5) -0.012(5) 0.011(4) -0.038(5)
P1A_a 0.0385(4) 0.0567(6) 0.0637(6) 0.0047(4) -0.0018(4) 0.0080(4)
F1A_a 0.0674(17) 0.0674(17) 0.119(3) -0.0021(13) -0.0435(18) 0.0102(16)
F2A_a 0.0545(13) 0.0872(18) 0.0500(12) 0.0095(11) 0.0013(10) 0.0056(10)
F3A_a 0.107(3) 0.093(2) 0.210(5) -0.032(2) -0.046(3) 0.080(3)
F4A_a 0.0538(13) 0.0899(19) 0.0937(19) -0.0141(13) -0.0099(13) 0.0333(16)
F5A_a 0.104(2) 0.160(4) 0.082(2) 0.069(3) -0.0224(18) -0.049(2)
F6A_a 0.0612(17) 0.136(3) 0.121(3) 0.0272(19) 0.0349(17) 0.007(2)
P1B_b 0.0385(4) 0.0567(6) 0.0637(6) 0.0047(4) -0.0018(4) 0.0080(4)
F1B_b 0.040(7) 0.061(9) 0.078(10) 0.011(6) -0.008(7) 0.022(7)
F2B_b 0.054(9) 0.066(9) 0.123(12) 0.009(7) 0.004(8) 0.029(8)
F3B_b 0.050(8) 0.063(11) 0.103(8) 0.001(7) -0.004(6) 0.033(7)
F4B_b 0.052(8) 0.066(11) 0.103(8) 0.006(7) -0.014(6) 0.008(7)
F5B_b 0.047(9) 0.058(7) 0.087(10) 0.002(6) -0.001(8) 0.020(7)
F6B_b 0.061(10) 0.073(8) 0.119(11) 0.012(7) 0.002(8) 0.005(7)
N9_a 0.069(3) 0.072(3) 0.264(9) 0.004(3) 0.021(4) -0.011(4)
C31_a 0.047(2) 0.073(3) 0.127(5) 0.007(2) 0.005(3) -0.018(3)
C32_a 0.064(3) 0.099(4) 0.152(6) 0.001(3) 0.010(3) 0.007(4)
N10 0.114(9) 0.095(8) 0.335(18) -0.005(7) -0.052(11) -0.012(11)
C33 0.079(9) 0.113(10) 0.247(15) -0.004(9) -0.025(10) -0.005(11)
C34 0.039(5) 0.085(6) 0.142(10) 0.010(5) 0.018(6) 0.025(7)

loop_
_atom_type_symbol
_atom_type_description
_atom_type_scat_dispersion_real
_atom_type_scat_dispersion_imag
_atom_type_scat_source
C C 0.0033 0.0016 'International Tables Vol C Tables 4.2.6.8 and 6.1.1.4'
H H 0.0000 0.0000 'International Tables Vol C Tables 4.2.6.8 and 6.1.1.4'
F F 0.0171 0.0103 'International Tables Vol C Tables 4.2.6.8 and 6.1.1.4'
N N 0.0061 0.0033 'International Tables Vol C Tables 4.2.6.8 and 6.1.1.4'
P P 0.1023 0.0942 'International Tables Vol C Tables 4.2.6.8 and 6.1.1.4'
Ru Ru -1.2594 0.8363 'International Tables Vol C Tables 4.2.6.8 and 6.1.1.4'

loop_
_exptl_crystal_face_index_h
_exptl_crystal_face_index_k
_exptl_crystal_face_index_l
_exptl_crystal_face_perp_dist
3 6 30 0.4676
30 0 0 0.1465
-11 -30 -6 0.4202
-30 21 9 0.1741
-1 -2 -30 0.4552
17 -30 3 0.3493
30 14 -13 0.1730
-13 30 20 0.4197
-30 -16 3 0.1896
-30 17 3 0.1915

loop_
_geom_angle_atom_site_label_1
_geom_angle_atom_site_label_2
_geom_angle_atom_site_label_3
_geom_angle
N6 Ru1 N4 83.61(9)
N6 Ru1 N1 97.14(9)
N4 Ru1 N1 177.60(10)
N6 Ru1 N2 175.16(9)
N4 Ru1 N2 100.11(9)
N1 Ru1 N2 79.27(9)
N6 Ru1 N5 79.72(10)
N4 Ru1 N5 80.65(10)
N1 Ru1 N5 97.22(9)
N2 Ru1 N5 103.86(9)
N6 Ru1 N3 80.65(12)
N4 Ru1 N3 80.06(11)
N1 Ru1 N3 102.31(11)
N2 Ru1 N3 96.87(11)
N5 Ru1 N3 153.79(10)
C9 N1 C1 117.2(2)
C9 N1 Ru1 114.26(17)
C1 N1 Ru1 128.52(18)
C14 N2 C8 116.8(2)
C14 N2 Ru1 113.92(17)
C8 N2 Ru1 129.2(2)
C30 N3 C17 113.3(3)
C30 N3 Ru1 108.0(2)
C17 N3 Ru1 107.4(2)
C30 N3 H3N 109.4
C17 N3 H3N 104.6
Ru1 N3 H3N 114.3
C22 N4 C18 121.6(3)
C22 N4 Ru1 118.0(2)
C18 N4 Ru1 118.4(2)
C24 N5 C23 112.5(2)
C24 N5 Ru1 108.35(19)
C23 N5 Ru1 107.56(18)
C24 N5 H5N 109.4
C23 N5 H5N 107.3
Ru1 N5 H5N 111.7
C25 N6 C29 122.3(3)
C25 N6 Ru1 118.9(2)
C29 N6 Ru1 117.9(2)
C11 N7 C4 117.6(2)
C12 N8 C5 117.3(3)
C2 C1 N1 123.6(2)
C2 C1 H1 118.2
N1 C1 H1 118.2
C1 C2 C15 119.8(2)
C1 C2 H2 120.1
C15 C2 H2 120.1
C4 C3 C15 118.2(3)
C4 C3 H3 120.9
C15 C3 H3 120.9
N7 C4 C3 125.4(3)
N7 C4 H4 117.3
C3 C4 H4 117.3
N8 C5 C6 125.2(3)
N8 C5 H5 117.4
C6 C5 H5 117.4
C5 C6 C16 118.5(3)
C5 C6 H6 120.8
C16 C6 H6 120.8
C8 C7 C16 120.6(3)
C8 C7 H7 119.7
C16 C7 H7 119.7
C7 C8 N2 123.2(3)
C7 C8 H8 118.4
N2 C8 H8 118.4
N1 C9 C10 123.7(2)
N1 C9 C14 116.3(2)
C10 C9 C14 120.0(2)
C9 C10 C11 121.3(2)
C9 C10 C15 118.8(2)
C11 C10 C15 119.9(2)
N7 C11 C10 121.4(2)
N7 C11 C12 119.8(2)
C10 C11 C12 118.8(2)
N8 C12 C13 122.5(2)
N8 C12 C11 119.3(2)
C13 C12 C11 118.2(2)
C14 C13 C16 119.1(2)
C14 C13 C12 121.6(2)
C16 C13 C12 119.3(2)
N2 C14 C13 123.8(2)
N2 C14 C9 116.2(2)
C13 C14 C9 120.0(2)
C3 C15 C10 117.4(2)
C3 C15 C2 125.6(2)
C10 C15 C2 117.0(2)
C6 C16 C13 117.2(3)
C6 C16 C7 126.2(3)
C13 C16 C7 116.5(2)
C18 C17 N3 110.1(3)
C18 C17 H17A 109.6
N3 C17 H17A 109.6
C18 C17 H17B 109.6
N3 C17 H17B 109.6
H17A C17 H17B 108.2
N4 C18 C19 120.3(3)
N4 C18 C17 113.2(3)
C19 C18 C17 126.5(3)
C20 C19 C18 118.6(3)
C20 C19 H19 120.7
C18 C19 H19 120.7
C19 C20 C21 120.3(3)
C19 C20 H20 119.9
C21 C20 H20 119.9
C22 C21 C20 118.4(3)
C22 C21 H21 120.8
C20 C21 H21 120.8
N4 C22 C21 120.8(3)
N4 C22 C23 113.7(2)
C21 C22 C23 125.5(3)
C22 C23 N5 111.7(2)
C22 C23 H23A 109.3
N5 C23 H23A 109.3
C22 C23 H23B 109.3
N5 C23 H23B 109.3
H23A C23 H23B 107.9
N5 C24 C25 110.0(3)
N5 C24 H24A 109.7
C25 C24 H24A 109.7
N5 C24 H24B 109.7
C25 C24 H24B 109.7
H24A C24 H24B 108.2
N6 C25 C26 120.3(3)
N6 C25 C24 113.8(3)
C26 C25 C24 125.8(4)
C25 C26 C27 117.8(4)
C25 C26 H26 121.1
C27 C26 H26 121.1
C28 C27 C26 121.2(3)
C28 C27 H27 119.4
C26 C27 H27 119.4
C27 C28 C29 119.4(4)
C27 C28 H28 120.3
C29 C28 H28 120.3
N6 C29 C28 118.9(4)
N6 C29 C30 114.4(3)
C28 C29 C30 126.5(4)
N3 C30 C29 111.4(3)
N3 C30 H30A 109.3
C29 C30 H30A 109.3
N3 C30 H30B 109.3
C29 C30 H30B 109.3
H30A C30 H30B 108.0
F9A_a P2A_a F12A_a 89.9(4)
F9A_a P2A_a F11A_a 87.2(3)
F12A_a P2A_a F11A_a 177.0(4)
F9A_a P2A_a F10A_a 177.8(4)
F12A_a P2A_a F10A_a 92.3(4)
F11A_a P2A_a F10A_a 90.7(3)
F9A_a P2A_a F8A_a 91.2(4)
F12A_a P2A_a F8A_a 90.2(4)
F11A_a P2A_a F8A_a 89.6(3)
F10A_a P2A_a F8A_a 88.4(4)
F9A_a P2A_a F7A_a 90.8(3)
F12A_a P2A_a F7A_a 91.5(3)
F11A_a P2A_a F7A_a 88.8(2)
F10A_a P2A_a F7A_a 89.5(2)
F8A_a P2A_a F7A_a 177.3(4)
F12B_b P2B_b F10B_b 101.7(11)
F12B_b P2B_b F9B_b 88.2(10)
F10B_b P2B_b F9B_b 170.0(12)
F12B_b P2B_b F8B_b 92.7(12)
F10B_b P2B_b F8B_b 91.7(13)
F9B_b P2B_b F8B_b 89.2(12)
F12B_b P2B_b F11B_b 171.9(13)
F10B_b P2B_b F11B_b 86.2(11)
F9B_b P2B_b F11B_b 83.9(10)
F8B_b P2B_b F11B_b 88.8(12)
F12B_b P2B_b F7B_b 85.6(9)
F10B_b P2B_b F7B_b 87.3(10)
F9B_b P2B_b F7B_b 92.1(10)
F8B_b P2B_b F7B_b 177.8(14)
F11B_b P2B_b F7B_b 93.0(11)
F3A_a P1A_a F6A_a 91.3(3)
F3A_a P1A_a F5A_a 90.3(3)
F6A_a P1A_a F5A_a 178.4(3)
F3A_a P1A_a F1A_a 90.06(19)
F6A_a P1A_a F1A_a 88.5(2)
F5A_a P1A_a F1A_a 91.1(2)
F3A_a P1A_a F4A_a 179.29(18)
F6A_a P1A_a F4A_a 89.1(2)
F5A_a P1A_a F4A_a 89.3(2)
F1A_a P1A_a F4A_a 90.53(15)
F3A_a P1A_a F2A_a 90.70(18)
F6A_a P1A_a F2A_a 91.83(18)
F5A_a P1A_a F2A_a 88.55(15)
F1A_a P1A_a F2A_a 179.18(18)
F4A_a P1A_a F2A_a 88.72(14)
F3B_b P1B_b F5B_b 94.2(14)
F3B_b P1B_b F2B_b 90.7(13)
F5B_b P1B_b F2B_b 90.3(13)
F3B_b P1B_b F4B_b 173.7(15)
F5B_b P1B_b F4B_b 91.9(13)
F2B_b P1B_b F4B_b 91.0(13)
F3B_b P1B_b F6B_b 88.9(13)
F5B_b P1B_b F6B_b 175.5(15)
F2B_b P1B_b F6B_b 92.9(14)
F4B_b P1B_b F6B_b 85.0(13)
F3B_b P1B_b F1B_b 87.5(12)
F5B_b P1B_b F1B_b 88.8(12)
F2B_b P1B_b F1B_b 178.0(15)
F4B_b P1B_b F1B_b 90.9(12)
F6B_b P1B_b F1B_b 88.1(13)
N9_a C31_a C32_a 176.6(7)
C31_a C32_a H32A_a 109.5
C31_a C32_a H32B_a 109.5
H32A_a C32_a H32B_a 109.5
C31_a C32_a H32C_a 109.5
H32A_a C32_a H32C_a 109.5
H32B_a C32_a H32C_a 109.5
N10 C33 C34 174.0(19)
C33 C34 H34A 109.5
C33 C34 H34B 109.5
H34A C34 H34B 109.5
C33 C34 H34C 109.5
H34A C34 H34C 109.5
H34B C34 H34C 109.5

loop_
_geom_bond_atom_site_label_1
_geom_bond_atom_site_label_2
_geom_bond_distance
_geom_bond_publ_flag
Ru1 N6 2.005(2) y
Ru1 N4 2.018(2) y
Ru1 N1 2.045(2) y
Ru1 N2 2.055(2) y
Ru1 N5 2.132(3) y
Ru1 N3 2.135(3) y
N1 C9 1.338(3) ?
N1 C1 1.374(3) ?
N2 C14 1.339(3) ?
N2 C8 1.380(4) ?
N3 C30 1.492(5) ?
N3 C17 1.509(5) ?
N3 H3N 0.9051 ?
N4 C22 1.338(4) ?
N4 C18 1.343(4) ?
N5 C24 1.493(4) ?
N5 C23 1.499(4) ?
N5 H5N 0.8825 ?
N6 C25 1.342(5) ?
N6 C29 1.349(5) ?
N7 C11 1.330(4) ?
N7 C4 1.347(4) ?
N8 C12 1.328(3) ?
N8 C5 1.356(4) ?
C1 C2 1.359(4) ?
C1 H1 0.9500 ?
C2 C15 1.424(4) ?
C2 H2 0.9500 ?
C3 C4 1.376(4) ?
C3 C15 1.388(4) ?
C3 H3 0.9500 ?
C4 H4 0.9500 ?
C5 C6 1.371(5) ?
C5 H5 0.9500 ?
C6 C16 1.411(4) ?
C6 H6 0.9500 ?
C7 C8 1.358(4) ?
C7 C16 1.416(4) ?
C7 H7 0.9500 ?
C8 H8 0.9500 ?
C9 C10 1.402(4) ?
C9 C14 1.431(3) ?
C10 C11 1.415(3) ?
C10 C15 1.417(3) ?
C11 C12 1.479(4) ?
C12 C13 1.420(4) ?
C13 C14 1.400(3) ?
C13 C16 1.414(4) ?
C17 C18 1.504(5) ?
C17 H17A 0.9900 ?
C17 H17B 0.9900 ?
C18 C19 1.389(5) ?
C19 C20 1.383(5) ?
C19 H19 0.9500 ?
C20 C21 1.390(5) ?
C20 H20 0.9500 ?
C21 C22 1.382(4) ?
C21 H21 0.9500 ?
C22 C23 1.495(4) ?
C23 H23A 0.9900 ?
C23 H23B 0.9900 ?
C24 C25 1.505(5) ?
C24 H24A 0.9900 ?
C24 H24B 0.9900 ?
C25 C26 1.388(4) ?
C26 C27 1.395(6) ?
C26 H26 0.9500 ?
C27 C28 1.356(7) ?
C27 H27 0.9500 ?
C28 C29 1.400(5) ?
C28 H28 0.9500 ?
C29 C30 1.494(6) ?
C30 H30A 0.9900 ?
C30 H30B 0.9900 ?
P2A_a F9A_a 1.566(4) ?
P2A_a F12A_a 1.573(4) ?
P2A_a F11A_a 1.581(4) ?
P2A_a F10A_a 1.583(4) ?
P2A_a F8A_a 1.585(4) ?
P2A_a F7A_a 1.594(4) ?
P2B_b F12B_b 1.556(13) ?
P2B_b F10B_b 1.565(14) ?
P2B_b F9B_b 1.581(14) ?
P2B_b F8B_b 1.584(14) ?
P2B_b F11B_b 1.585(13) ?
P2B_b F7B_b 1.586(14) ?
P1A_a F3A_a 1.556(3) ?
P1A_a F6A_a 1.566(3) ?
P1A_a F5A_a 1.569(3) ?
P1A_a F1A_a 1.592(3) ?
P1A_a F4A_a 1.594(3) ?
P1A_a F2A_a 1.603(3) ?
P1B_b F3B_b 1.552(15) ?
P1B_b F5B_b 1.555(16) ?
P1B_b F2B_b 1.576(15) ?
P1B_b F4B_b 1.594(15) ?
P1B_b F6B_b 1.601(16) ?
P1B_b F1B_b 1.614(15) ?
N9_a C31_a 1.125(8) ?
C31_a C32_a 1.413(8) ?
C32_a H32A_a 0.9800 ?
C32_a H32B_a 0.9800 ?
C32_a H32C_a 0.9800 ?
N10 C33 1.125(8) ?
C33 C34 1.413(8) ?
C34 H34A 0.9800 ?
C34 H34B 0.9800 ?
C34 H34C 0.9800 ?

loop_
_geom_hbond_atom_site_label_D
_geom_hbond_atom_site_label_H
_geom_hbond_atom_site_label_A
_geom_hbond_site_symmetry_A
_geom_hbond_distance_DH
_geom_hbond_distance_HA
_geom_hbond_distance_DA
_geom_hbond_angle_DHA
N3 H3N F2A_a 4_666 0.91 2.22 3.037(4) 149.8
N3 H3N F4A_a 4_666 0.91 2.55 3.236(4) 133.2
N5 H5N N7 3_656 0.88 2.20 3.006(3) 152.5
N5 H5N N8 3_656 0.88 2.69 3.373(4) 134.9
C1 H1 F11A_a 4_566 0.95 2.48 3.376(5) 156.6
C1 H1 F11B_b 4_566 0.95 2.28 3.019(11) 134.4
C3 H3 F8A_a 2_646 0.95 2.51 3.301(8) 140.6
C3 H3 F12A_a 2_646 0.95 2.60 3.414(5) 143.6
C3 H3 F8B_b 2_646 0.95 2.50 3.28(3) 139.7
C3 H3 F12B_b 2_646 0.95 2.37 3.283(10) 160.9
C5 H5 F7A_a 2_645 0.95 2.50 3.404(5) 159.1
C8 H8 F1A_a . 0.95 2.53 3.211(4) 128.4
C8 H8 F4A_a . 0.95 2.40 3.085(4) 129.1
C8 H8 F1B_b . 0.95 2.50 3.42(2) 162.6
C17 H17A N9_a 3_666 0.99 2.65 3.500(8) 144.5
C17 H17B F4B_b . 0.99 2.34 3.15(2) 138.4
C19 H19 F9B_b 3_666 0.95 2.61 3.287(12) 128.4
C21 H21 F11A_a 1_455 0.95 2.48 3.166(4) 129.1
C23 H23B F6A_a 4_566 0.99 2.51 3.409(4) 151.2
C24 H24A F7A_a 4_566 0.99 2.53 3.224(5) 126.9
C24 H24B F2B_b 4_566 0.99 2.09 3.00(2) 152.1
C24 H24B F5B_b 4_566 0.99 2.51 3.41(3) 150.2
C26 H26 F1A_a 4_566 0.95 2.55 3.328(5) 139.9
C26 H26 F4B_b 4_566 0.95 2.36 3.26(3) 156.2
C28 H28 N10 1_556 0.95 2.23 3.169(12) 169.0
C30 H30A N9_a 3_666 0.99 2.59 3.484(7) 150.8
C30 H30B F4A_a 4_666 0.99 2.54 3.182(5) 122.1
C32_a H32A_a F12A_a 3_666 0.98 2.36 3.273(8) 155.3
C32_a H32B_a F7A_a . 0.98 2.54 3.150(7) 120.5
C32_a H32C_a F1A_a . 0.98 2.58 3.446(8) 147.9

loop_
_geom_torsion_atom_site_label_1
_geom_torsion_atom_site_label_2
_geom_torsion_atom_site_label_3
_geom_torsion_atom_site_label_4
_geom_torsion
C9 N1 C1 C2 -0.3(4)
Ru1 N1 C1 C2 177.9(2)
N1 C1 C2 C15 1.0(5)
C11 N7 C4 C3 0.5(5)
C15 C3 C4 N7 0.4(5)
C12 N8 C5 C6 -1.5(5)
N8 C5 C6 C16 0.8(5)
C16 C7 C8 N2 0.0(5)
C14 N2 C8 C7 0.3(4)
Ru1 N2 C8 C7 177.6(2)
C1 N1 C9 C10 -0.5(4)
Ru1 N1 C9 C10 -178.98(19)
C1 N1 C9 C14 179.0(2)
Ru1 N1 C9 C14 0.6(3)
N1 C9 C10 C11 179.9(2)
C14 C9 C10 C11 0.3(4)
N1 C9 C10 C15 0.6(4)
C14 C9 C10 C15 -179.0(2)
C4 N7 C11 C10 -0.8(4)
C4 N7 C11 C12 179.3(3)
C9 C10 C11 N7 -179.1(2)
C15 C10 C11 N7 0.2(4)
C9 C10 C11 C12 0.8(4)
C15 C10 C11 C12 -179.9(2)
C5 N8 C12 C13 0.7(4)
C5 N8 C12 C11 -179.1(3)
N7 C11 C12 N8 -0.9(4)
C10 C11 C12 N8 179.2(2)
N7 C11 C12 C13 179.3(2)
C10 C11 C12 C13 -0.6(4)
N8 C12 C13 C14 179.4(2)
C11 C12 C13 C14 -0.7(4)
N8 C12 C13 C16 0.7(4)
C11 C12 C13 C16 -179.5(2)
C8 N2 C14 C13 -0.8(4)
Ru1 N2 C14 C13 -178.5(2)
C8 N2 C14 C9 179.6(2)
Ru1 N2 C14 C9 1.9(3)
C16 C13 C14 N2 1.0(4)
C12 C13 C14 N2 -177.7(2)
C16 C13 C14 C9 -179.4(2)
C12 C13 C14 C9 1.9(4)
N1 C9 C14 N2 -1.7(3)
C10 C9 C14 N2 177.9(2)
N1 C9 C14 C13 178.7(2)
C10 C9 C14 C13 -1.7(4)
C4 C3 C15 C10 -0.9(4)
C4 C3 C15 C2 178.9(3)
C9 C10 C15 C3 180.0(2)
C11 C10 C15 C3 0.7(4)
C9 C10 C15 C2 0.1(4)
C11 C10 C15 C2 -179.2(2)
C1 C2 C15 C3 179.3(3)
C1 C2 C15 C10 -0.9(4)
C5 C6 C16 C13 0.7(4)
C5 C6 C16 C7 -178.7(3)
C14 C13 C16 C6 179.9(3)
C12 C13 C16 C6 -1.4(4)
C14 C13 C16 C7 -0.7(4)
C12 C13 C16 C7 178.1(2)
C8 C7 C16 C6 179.6(3)
C8 C7 C16 C13 0.2(4)
C30 N3 C17 C18 -85.1(4)
Ru1 N3 C17 C18 34.0(4)
C22 N4 C18 C19 -0.6(5)
Ru1 N4 C18 C19 -164.4(3)
C22 N4 C18 C17 -179.1(3)
Ru1 N4 C18 C17 17.1(4)
N3 C17 C18 N4 -34.3(4)
N3 C17 C18 C19 147.3(3)
N4 C18 C19 C20 0.5(5)
C17 C18 C19 C20 178.8(3)
C18 C19 C20 C21 0.0(5)
C19 C20 C21 C22 -0.4(5)
C18 N4 C22 C21 0.3(4)
Ru1 N4 C22 C21 164.1(2)
C18 N4 C22 C23 179.1(3)
Ru1 N4 C22 C23 -17.1(3)
C20 C21 C22 N4 0.2(4)
C20 C21 C22 C23 -178.4(3)
N4 C22 C23 N5 31.3(3)
C21 C22 C23 N5 -150.0(3)
C24 N5 C23 C22 90.0(3)
Ru1 N5 C23 C22 -29.3(3)
C23 N5 C24 C25 -86.8(3)
Ru1 N5 C24 C25 32.0(3)
C29 N6 C25 C26 -0.9(4)
Ru1 N6 C25 C26 -169.9(2)
C29 N6 C25 C24 -178.3(3)
Ru1 N6 C25 C24 12.7(3)
N5 C24 C25 N6 -30.1(4)
N5 C24 C25 C26 152.7(3)
N6 C25 C26 C27 0.3(5)
C24 C25 C26 C27 177.3(3)
C25 C26 C27 C28 0.4(5)
C26 C27 C28 C29 -0.5(6)
C25 N6 C29 C28 0.8(5)
Ru1 N6 C29 C28 170.0(2)
C25 N6 C29 C30 176.9(3)
Ru1 N6 C29 C30 -13.9(4)
C27 C28 C29 N6 -0.1(5)
C27 C28 C29 C30 -175.7(4)
C17 N3 C30 C29 90.1(4)
Ru1 N3 C30 C29 -28.7(4)
N6 C29 C30 N3 28.9(4)
C28 C29 C30 N3 -155.4(3)
